data_4070957
loop_
_publ_author_name
'Summerscales, Owen T.'
'Johnston, David R.'
'Cloke, F. Geoffrey N.'
'Hitchcock, Peter B.'

_publ_section_title
;
 Samarium(III) Pentalene Sandwich Compounds
 [Sm(\h8-C8H4{SiiPr3-1,4}2)(Cp*)] and
 [Sm(\h8-C8H4{SiiPr3-1,4}2)(\h5-C8H5{SiiPr3-1,4}2)] and a Mixed-Valence
 Hexasamarium Cluster Derived from Sm(II)-Based Solvent Activation
;
_journal_issue 21
_journal_name_full Organometallics
_journal_page_first 5612
_journal_paper_doi 10.1021/om701152k
_journal_volume 27
_journal_year 2008
_chemical_compound_source 'synthesis as described'
_chemical_formula_moiety 'C36 H61 Si2 Sm'
_chemical_formula_sum 'C36 H61 Si2 Sm'
_chemical_formula_weight 700.38
_chemical_name_systematic
;
 ?
;
_space_group_IT_number 14
_symmetry_cell_setting monoclinic
_symmetry_Int_Tables_number 14
_symmetry_space_group_name_Hall '-P 2yn'
_symmetry_space_group_name_H-M 'P 1 21/n 1'
_atom_sites_solution_hydrogens geom
_atom_sites_solution_primary direct
_atom_sites_solution_secondary difmap
_audit_conform_dict_location ftp://ftp.iucr.org/pub/cif_core.dic
_audit_conform_dict_name cif_core.dic
_audit_conform_dict_version 2.2
_audit_creation_date 2007-12-06T14:20:26-00:00
_audit_creation_method 'WinGX routine CIF_UPDATE'
_cell_angle_alpha 90
_cell_angle_beta 90.501(2)
_cell_angle_gamma 90
_cell_formula_units_Z 4
_cell_length_a 16.4072(5)
_cell_length_b 11.7609(4)
_cell_length_c 18.7910(5)
_cell_measurement_reflns_used 34028
_cell_measurement_temperature 173(2)
_cell_measurement_theta_max 26.022
_cell_measurement_theta_min 3.395
_cell_measurement_wavelength 0.71073
_cell_volume 3625.84(19)
_computing_cell_refinement 'HKL Scalepack (Otwinowski & Minor 1997)'
_computing_data_collection 'Collect (Nonius BV, 1997-2000)'
_computing_data_reduction 'HKL Denzo and Scalepack (Otwinowski & Minor 1997)'
_computing_molecular_graphics 'Ortep-3 for Windows (Farrugia, 1997)'
_computing_publication_material 'WinGX publication routines (Farrugia, 1999)'
_computing_structure_refinement 'SHELXL-97 (Sheldrick, 1997)'
_computing_structure_solution 'SHELXS-97 (Sheldrick, 1997)'
_diffrn_ambient_temperature 173(2)
_diffrn_detector 'CCD plate'
_diffrn_measured_fraction_theta_full 0.991
_diffrn_measured_fraction_theta_max 0.991
_diffrn_measurement_device '95mm CCD camera on \k-goniostat'
_diffrn_measurement_device_type KappaCCD
_diffrn_measurement_method 'CCD rotation images, thick slices'
_diffrn_orient_matrix_type 'by Nonius Collect from scalepack cell'
_diffrn_orient_matrix_UB_11 0.55197E-2
_diffrn_orient_matrix_UB_12 -0.826553E-1
_diffrn_orient_matrix_UB_13 0.115572E-1
_diffrn_orient_matrix_UB_21 -0.20791E-1
_diffrn_orient_matrix_UB_22 0.147822E-1
_diffrn_orient_matrix_UB_23 0.490035E-1
_diffrn_orient_matrix_UB_31 -0.570291E-1
_diffrn_orient_matrix_UB_32 -0.133891E-1
_diffrn_orient_matrix_UB_33 -0.17244E-1
_diffrn_radiation_monochromator graphite
_diffrn_radiation_probe x-ray
_diffrn_radiation_type MoK\a
_diffrn_radiation_wavelength 0.71073
_diffrn_reflns_av_R_equivalents 0.0509
_diffrn_reflns_av_unetI/netI 0.0437
_diffrn_reflns_limit_h_max 20
_diffrn_reflns_limit_h_min -19
_diffrn_reflns_limit_k_max 14
_diffrn_reflns_limit_k_min -14
_diffrn_reflns_limit_l_max 20
_diffrn_reflns_limit_l_min -23
_diffrn_reflns_number 29669
_diffrn_reflns_theta_full 26.05
_diffrn_reflns_theta_max 26.05
_diffrn_reflns_theta_min 3.46
_diffrn_source 'Enraf Nonius FR590'
_exptl_absorpt_coefficient_mu 1.707
_exptl_absorpt_correction_T_max 0.7778
_exptl_absorpt_correction_T_min 0.706
_exptl_absorpt_correction_type multi-scan
_exptl_absorpt_process_details
;
        [c.f. r.h. blessing, acta cryst. (1995), a51, 33-38]
;
_exptl_crystal_colour green
_exptl_crystal_density_diffrn 1.283
_exptl_crystal_density_method 'not measured'
_exptl_crystal_description prism
_exptl_crystal_F_000 1468
_exptl_crystal_size_max 0.25
_exptl_crystal_size_mid 0.2
_exptl_crystal_size_min 0.08
_refine_diff_density_max 0.966
_refine_diff_density_min -0.545
_refine_diff_density_rms 0.088
_refine_ls_extinction_method none
_refine_ls_goodness_of_fit_ref 1.006
_refine_ls_hydrogen_treatment constr
_refine_ls_matrix_type full
_refine_ls_number_parameters 365
_refine_ls_number_reflns 7112
_refine_ls_number_restraints 25
_refine_ls_restrained_S_all 1.007
_refine_ls_R_factor_all 0.0658
_refine_ls_R_factor_gt 0.0423
_refine_ls_shift/su_max 0.002
_refine_ls_shift/su_mean 0
_refine_ls_structure_factor_coef Fsqd
_refine_ls_weighting_details 'calc w=1/[\s^2^(Fo^2^)+(0.0413P)^2^+8.7338P] where P=(Fo^2^+2Fc^2^)/3'
_refine_ls_weighting_scheme calc
_refine_ls_wR_factor_gt 0.0927
_refine_ls_wR_factor_ref 0.1039
_reflns_number_gt 5389
_reflns_number_total 7112
_reflns_threshold_expression >2sigma(I)
_cod_data_source_file om701152k_si_002.cif
_cod_data_source_block dec407
_cod_original_sg_symbol_H-M 'P 21/n'
_cod_database_code 4070957

loop_
_symmetry_equiv_pos_as_xyz
'x, y, z'
'-x+1/2, y+1/2, -z+1/2'
'-x, -y, -z'
'x-1/2, -y-1/2, z-1/2'

loop_
_atom_site_label
_atom_site_type_symbol
_atom_site_fract_x
_atom_site_fract_y
_atom_site_fract_z
_atom_site_U_iso_or_equiv
_atom_site_adp_type
_atom_site_occupancy
_atom_site_symmetry_multiplicity
_atom_site_calc_flag
_atom_site_refinement_flags
_atom_site_disorder_assembly
_atom_site_disorder_group
Sm Sm 0.756362(13) 0.85044(2) 0.057880(13) 0.03915(9) Uani 1 1 d . . .
Si1 Si 0.55890(8) 0.93084(12) 0.18682(7) 0.0409(3) Uani 1 1 d . . .
Si2 Si 0.71428(9) 0.56652(12) -0.07861(8) 0.0488(3) Uani 1 1 d . . .
C1 C 0.6021(3) 0.8725(4) 0.1033(3) 0.0429(11) Uani 1 1 d . A .
C2 C 0.5963(3) 0.9207(5) 0.0334(3) 0.0504(13) Uani 1 1 d . A .
H2 H 0.5783 0.9959 0.0237 0.06 Uiso 1 1 calc R . .
C3 C 0.6200(3) 0.8438(5) -0.0181(3) 0.0522(13) Uani 1 1 d . A .
H3 H 0.6217 0.8579 -0.0678 0.063 Uiso 1 1 calc R . .
C4 C 0.6419(3) 0.7386(4) 0.0168(3) 0.0459(12) Uani 1 1 d . A .
C5 C 0.6296(3) 0.7590(4) 0.0902(3) 0.0439(11) Uani 1 1 d . A .
C6 C 0.6835(3) 0.6807(4) 0.1275(3) 0.0521(13) Uani 1 1 d . A .
H6 H 0.6897 0.6736 0.1776 0.063 Uiso 1 1 calc R . .
C7 C 0.7243(3) 0.6186(4) 0.0763(3) 0.0474(12) Uani 1 1 d . A .
H7 H 0.7627 0.5604 0.087 0.057 Uiso 1 1 calc R . .
C8 C 0.7018(3) 0.6520(4) 0.0051(3) 0.0453(11) Uani 1 1 d . A .
C9 C 0.6261(3) 0.8939(5) 0.2649(3) 0.0530(13) Uani 1 1 d . A .
H9 H 0.6227 0.8093 0.269 0.064 Uiso 1 1 calc R . .
C10 C 0.7169(3) 0.9195(6) 0.2545(4) 0.0760(18) Uani 1 1 d . . .
H10A H 0.7249 1.0019 0.2507 0.114 Uiso 1 1 calc R A .
H10B H 0.7357 0.8827 0.2108 0.114 Uiso 1 1 calc R . .
H10C H 0.7481 0.8903 0.2953 0.114 Uiso 1 1 calc R . .
C11 C 0.5958(4) 0.9394(6) 0.3364(3) 0.0769(19) Uani 1 1 d . . .
H11A H 0.6292 0.9075 0.3751 0.115 Uiso 1 1 calc R A .
H11B H 0.5388 0.9171 0.3429 0.115 Uiso 1 1 calc R . .
H11C H 0.6001 1.0225 0.337 0.115 Uiso 1 1 calc R . .
C12 C 0.4567(3) 0.8616(4) 0.2036(2) 0.0426(11) Uani 1 1 d . A .
H12 H 0.431 0.9027 0.2442 0.051 Uiso 1 1 calc R . .
C13 C 0.3996(3) 0.8736(5) 0.1392(3) 0.0616(15) Uani 1 1 d . . .
H13A H 0.4244 0.8375 0.0977 0.092 Uiso 1 1 calc R A .
H13B H 0.3903 0.9544 0.1292 0.092 Uiso 1 1 calc R . .
H13C H 0.3474 0.8366 0.1494 0.092 Uiso 1 1 calc R . .
C14 C 0.4643(3) 0.7369(5) 0.2249(3) 0.0552(13) Uani 1 1 d . . .
H14A H 0.4097 0.7044 0.2309 0.083 Uiso 1 1 calc R A .
H14B H 0.4947 0.7311 0.2698 0.083 Uiso 1 1 calc R . .
H14C H 0.4931 0.6951 0.1877 0.083 Uiso 1 1 calc R . .
C15 C 0.5413(3) 1.0892(5) 0.1722(3) 0.0592(14) Uani 1 1 d . A .
H15 H 0.5157 1.0956 0.1238 0.071 Uiso 1 1 calc R . .
C16 C 0.6176(4) 1.1603(5) 0.1692(5) 0.097(2) Uani 1 1 d . . .
H16A H 0.6036 1.2376 0.1538 0.146 Uiso 1 1 calc R A .
H16B H 0.6556 1.1265 0.1352 0.146 Uiso 1 1 calc R . .
H16C H 0.6432 1.1631 0.2165 0.146 Uiso 1 1 calc R . .
C17 C 0.4808(4) 1.1424(5) 0.2228(3) 0.0718(17) Uani 1 1 d . . .
H17A H 0.5015 1.1359 0.2718 0.108 Uiso 1 1 calc R A .
H17B H 0.4284 1.1028 0.2187 0.108 Uiso 1 1 calc R . .
H17C H 0.4733 1.2228 0.2108 0.108 Uiso 1 1 calc R . .
C18 C 0.6951(4) 0.6589(5) -0.1572(3) 0.0597(14) Uani 1 1 d . A .
H18 H 0.64 0.6929 -0.1496 0.072 Uiso 1 1 calc R . .
C19 C 0.7536(4) 0.7601(6) -0.1634(4) 0.083(2) Uani 1 1 d . . .
H19A H 0.8063 0.7336 -0.1812 0.125 Uiso 1 1 calc R A .
H19B H 0.7614 0.795 -0.1165 0.125 Uiso 1 1 calc R . .
H19C H 0.7306 0.8163 -0.1964 0.125 Uiso 1 1 calc R . .
C20 C 0.6896(4) 0.5984(6) -0.2286(3) 0.082(2) Uani 1 1 d . . .
H20A H 0.6685 0.651 -0.2647 0.124 Uiso 1 1 calc R A .
H20B H 0.6528 0.533 -0.2247 0.124 Uiso 1 1 calc R . .
H20C H 0.7439 0.572 -0.2424 0.124 Uiso 1 1 calc R . .
C21 C 0.6316(4) 0.4537(5) -0.0782(3) 0.0696(17) Uani 1 1 d . A .
H21 H 0.6422 0.4021 -0.1194 0.084 Uiso 1 1 calc R . .
C22 C 0.5472(4) 0.5049(6) -0.0900(4) 0.085(2) Uani 1 1 d . . .
H22A H 0.5059 0.4449 -0.0871 0.128 Uiso 1 1 calc R A .
H22B H 0.5445 0.5406 -0.1371 0.128 Uiso 1 1 calc R . .
H22C H 0.5368 0.5623 -0.0533 0.128 Uiso 1 1 calc R . .
C23 C 0.6365(7) 0.3803(6) -0.0107(4) 0.114(3) Uani 1 1 d . . .
H23A H 0.6295 0.4286 0.0313 0.172 Uiso 1 1 calc R A .
H23B H 0.6898 0.3428 -0.0081 0.172 Uiso 1 1 calc R . .
H23C H 0.5934 0.3226 -0.0121 0.172 Uiso 1 1 calc R . .
C24 C 0.8161(5) 0.4945(9) -0.0793(5) 0.144(5) Uani 1 1 d . A .
H24 H 0.8365 0.5498 -0.1154 0.173 Uiso 1 1 calc R . .
C25 C 0.8790(5) 0.5139(10) -0.0386(6) 0.158(5) Uani 1 1 d . . .
H25A H 0.89 0.4469 -0.0091 0.238 Uiso 1 1 calc R A .
H25B H 0.8678 0.5794 -0.0079 0.238 Uiso 1 1 calc R . .
H25C H 0.9265 0.5302 -0.0682 0.238 Uiso 1 1 calc R . .
C26 C 0.8205(5) 0.3975(7) -0.1336(4) 0.101(3) Uani 1 1 d . . .
H26A H 0.8764 0.3683 -0.1353 0.152 Uiso 1 1 calc R A .
H26B H 0.8046 0.426 -0.1807 0.152 Uiso 1 1 calc R . .
H26C H 0.7835 0.3363 -0.1195 0.152 Uiso 1 1 calc R . .
C27 C 0.8963(5) 0.9493(9) 0.1125(4) 0.036(2) Uiso 0.597(7) 1 d PD A 1
C28 C 0.9232(5) 0.8704(7) 0.0597(5) 0.037(2) Uiso 0.597(7) 1 d PD A 1
C29 C 0.8962(6) 0.9159(10) -0.0067(5) 0.045(3) Uiso 0.597(7) 1 d PD A 1
C30 C 0.8519(5) 1.0160(9) 0.0058(7) 0.043(2) Uiso 0.597(7) 1 d PD A 1
C31 C 0.8526(5) 1.0370(7) 0.0794(6) 0.0370(19) Uiso 0.597(7) 1 d PD A 1
C32 C 0.9186(6) 0.9514(10) 0.1911(5) 0.067(3) Uiso 0.597(7) 1 d PD A 1
H32A H 0.9753 0.976 0.197 0.101 Uiso 0.597(7) 1 calc PR A 1
H32B H 0.9121 0.875 0.2112 0.101 Uiso 0.597(7) 1 calc PR A 1
H32C H 0.8826 1.0045 0.216 0.101 Uiso 0.597(7) 1 calc PR A 1
C33 C 0.9761(6) 0.7704(8) 0.0778(6) 0.063(3) Uiso 0.597(7) 1 d PD A 1
H33A H 1.0203 0.7949 0.1098 0.094 Uiso 0.597(7) 1 calc PR A 1
H33B H 0.9994 0.7391 0.0341 0.094 Uiso 0.597(7) 1 calc PR A 1
H33C H 0.9434 0.712 0.1014 0.094 Uiso 0.597(7) 1 calc PR A 1
C34 C 0.9268(7) 0.8684(10) -0.0749(5) 0.072(3) Uiso 0.597(7) 1 d PD A 1
H34A H 0.893 0.8964 -0.1144 0.108 Uiso 0.597(7) 1 calc PR A 1
H34B H 0.9242 0.7852 -0.0733 0.108 Uiso 0.597(7) 1 calc PR A 1
H34C H 0.9834 0.8924 -0.0818 0.108 Uiso 0.597(7) 1 calc PR A 1
C35 C 0.8185(7) 1.0908(10) -0.0517(6) 0.083(4) Uiso 0.597(7) 1 d PD A 1
H35A H 0.7694 1.1292 -0.0346 0.125 Uiso 0.597(7) 1 calc PR A 1
H35B H 0.8047 1.0446 -0.0935 0.125 Uiso 0.597(7) 1 calc PR A 1
H35C H 0.8594 1.1476 -0.0646 0.125 Uiso 0.597(7) 1 calc PR A 1
C36 C 0.8234(7) 1.1474(9) 0.1106(6) 0.078(3) Uiso 0.597(7) 1 d PD A 1
H36A H 0.8697 1.199 0.1171 0.118 Uiso 0.597(7) 1 calc PR A 1
H36B H 0.798 1.1328 0.1567 0.118 Uiso 0.597(7) 1 calc PR A 1
H36C H 0.7834 1.1822 0.0783 0.118 Uiso 0.597(7) 1 calc PR A 1
C27A C 0.9149(8) 0.8899(11) 0.0804(7) 0.037(4) Uiso 0.403(7) 1 d PD A 2
C28A C 0.9093(7) 0.8837(10) 0.0046(6) 0.029(3) Uiso 0.403(7) 1 d PD A 2
C29A C 0.8639(7) 0.9805(12) -0.0181(5) 0.031(3) Uiso 0.403(7) 1 d PD A 2
C30A C 0.8455(6) 1.0448(9) 0.0421(10) 0.036(3) Uiso 0.403(7) 1 d PD A 2
C31A C 0.8755(9) 0.9892(14) 0.1029(7) 0.049(4) Uiso 0.403(7) 1 d PD A 2
C32A C 0.9620(12) 0.8034(17) 0.1247(11) 0.101(6) Uiso 0.403(7) 1 d PD A 2
H32D H 1.0126 0.7833 0.1002 0.151 Uiso 0.403(7) 1 calc PR A 2
H32E H 0.9287 0.735 0.131 0.151 Uiso 0.403(7) 1 calc PR A 2
H32F H 0.9752 0.8361 0.1713 0.151 Uiso 0.403(7) 1 calc PR A 2
C33A C 0.9514(10) 0.8042(15) -0.0464(8) 0.077(5) Uiso 0.403(7) 1 d PD A 2
H33D H 1.0042 0.8364 -0.0598 0.115 Uiso 0.403(7) 1 calc PR A 2
H33E H 0.9175 0.7943 -0.0892 0.115 Uiso 0.403(7) 1 calc PR A 2
H33F H 0.9599 0.7302 -0.0235 0.115 Uiso 0.403(7) 1 calc PR A 2
C34A C 0.8462(10) 1.0207(14) -0.0921(7) 0.071(5) Uiso 0.403(7) 1 d PD A 2
H34D H 0.7871 1.0227 -0.1001 0.106 Uiso 0.403(7) 1 calc PR A 2
H34E H 0.8712 0.9686 -0.1263 0.106 Uiso 0.403(7) 1 calc PR A 2
H34F H 0.8688 1.0971 -0.0984 0.106 Uiso 0.403(7) 1 calc PR A 2
C35A C 0.8050(14) 1.1585(15) 0.0416(12) 0.117(8) Uiso 0.403(7) 1 d PD A 2
H35D H 0.836 1.2111 0.0719 0.175 Uiso 0.403(7) 1 calc PR A 2
H35E H 0.7494 1.1511 0.0598 0.175 Uiso 0.403(7) 1 calc PR A 2
H35F H 0.803 1.1879 -0.0072 0.175 Uiso 0.403(7) 1 calc PR A 2
C36A C 0.8821(14) 1.031(2) 0.1774(9) 0.115(7) Uiso 0.403(7) 1 d PD A 2
H36D H 0.9388 1.0515 0.188 0.173 Uiso 0.403(7) 1 calc PR A 2
H36E H 0.8644 0.9713 0.2101 0.173 Uiso 0.403(7) 1 calc PR A 2
H36F H 0.8473 1.0982 0.1831 0.173 Uiso 0.403(7) 1 calc PR A 2

loop_
_atom_site_aniso_label
_atom_site_aniso_U_11
_atom_site_aniso_U_22
_atom_site_aniso_U_33
_atom_site_aniso_U_23
_atom_site_aniso_U_13
_atom_site_aniso_U_12
Sm 0.02937(13) 0.03401(14) 0.05414(16) 0.00228(12) 0.00459(9) -0.00220(10)
Si1 0.0347(7) 0.0465(7) 0.0415(7) -0.0099(6) 0.0053(5) 0.0005(6)
Si2 0.0465(8) 0.0479(8) 0.0521(8) -0.0165(7) 0.0032(6) 0.0073(6)
C1 0.034(2) 0.048(3) 0.047(3) -0.006(2) 0.006(2) 0.004(2)
C2 0.046(3) 0.056(3) 0.050(3) 0.009(3) -0.004(2) 0.017(2)
C3 0.054(3) 0.059(3) 0.043(3) 0.004(3) -0.016(2) 0.015(3)
C4 0.033(2) 0.055(3) 0.050(3) -0.013(2) -0.001(2) -0.004(2)
C5 0.035(2) 0.041(3) 0.055(3) -0.009(2) 0.011(2) -0.008(2)
C6 0.056(3) 0.047(3) 0.054(3) 0.022(2) 0.002(2) 0.003(2)
C7 0.056(3) 0.041(3) 0.046(3) 0.007(2) -0.003(2) 0.003(2)
C8 0.044(3) 0.042(3) 0.050(3) -0.006(2) 0.000(2) -0.001(2)
C9 0.046(3) 0.056(3) 0.057(3) -0.005(3) -0.006(2) 0.004(2)
C10 0.051(3) 0.083(5) 0.094(5) -0.003(4) -0.018(3) 0.003(3)
C11 0.092(5) 0.091(5) 0.048(3) -0.018(3) -0.019(3) 0.014(4)
C12 0.035(2) 0.051(3) 0.042(2) -0.009(2) 0.0090(19) -0.001(2)
C13 0.047(3) 0.064(4) 0.073(4) -0.004(3) -0.010(3) -0.004(3)
C14 0.052(3) 0.056(3) 0.058(3) -0.002(3) 0.010(2) -0.009(3)
C15 0.055(3) 0.054(3) 0.068(4) 0.001(3) 0.002(3) -0.001(3)
C16 0.080(5) 0.053(4) 0.159(8) 0.001(4) 0.018(5) -0.006(3)
C17 0.084(4) 0.052(3) 0.079(4) -0.013(3) -0.002(3) 0.020(3)
C18 0.058(3) 0.064(4) 0.056(3) -0.002(3) 0.004(3) -0.004(3)
C19 0.076(4) 0.081(5) 0.093(5) 0.014(4) 0.013(4) -0.020(4)
C20 0.103(5) 0.093(5) 0.052(3) 0.007(4) -0.002(3) -0.003(4)
C21 0.092(5) 0.053(3) 0.064(4) -0.023(3) 0.012(3) -0.015(3)
C22 0.073(4) 0.090(5) 0.093(5) -0.034(4) 0.024(4) -0.034(4)
C23 0.210(10) 0.055(4) 0.078(5) -0.003(4) 0.022(6) -0.037(5)
C24 0.093(6) 0.181(10) 0.159(8) -0.121(8) -0.065(6) 0.087(6)
C25 0.070(5) 0.200(11) 0.204(11) -0.111(9) -0.040(6) 0.051(6)
C26 0.094(5) 0.106(6) 0.103(6) -0.046(5) -0.011(4) 0.060(5)

loop_
_atom_type_symbol
_atom_type_description
_atom_type_scat_dispersion_real
_atom_type_scat_dispersion_imag
_atom_type_scat_source
C C 0.0033 0.0016 'International Tables Vol C Tables 4.2.6.8 and 6.1.1.4'
H H 0 0 'International Tables Vol C Tables 4.2.6.8 and 6.1.1.4'
Si Si 0.0817 0.0704 'International Tables Vol C Tables 4.2.6.8 and 6.1.1.4'
Sm Sm -0.1638 3.4418 'International Tables Vol C Tables 4.2.6.8 and 6.1.1.4'

loop_
_geom_angle_atom_site_label_1
_geom_angle_atom_site_label_2
_geom_angle_atom_site_label_3
_geom_angle
C4 Sm C5 34.05(16)
C4 Sm C3 32.78(16)
C5 Sm C3 53.01(17)
C4 Sm C27A 154.0(3)
C5 Sm C27A 150.9(3)
C3 Sm C27A 155.3(3)
C4 Sm C6 53.14(17)
C5 Sm C6 32.66(16)
C3 Sm C6 82.10(16)
C27A Sm C6 119.4(3)
C4 Sm C31A 175.4(4)
C5 Sm C31A 144.8(3)
C3 Sm C31A 143.1(4)
C27A Sm C31A 30.4(4)
C6 Sm C31A 128.9(4)
C4 Sm C8 32.10(15)
C5 Sm C8 54.79(15)
C3 Sm C8 59.84(15)
C27A Sm C8 122.0(3)
C6 Sm C8 51.93(16)
C31A Sm C8 152.4(4)
C4 Sm C30 137.1(3)
C5 Sm C30 156.4(2)
C3 Sm C30 108.5(2)
C27A Sm C30 50.4(3)
C6 Sm C30 169.4(2)
C31A Sm C30 41.2(4)
C8 Sm C30 133.4(3)
C4 Sm C1 54.74(15)
C5 Sm C1 31.95(15)
C3 Sm C1 51.72(16)
C27A Sm C1 148.2(3)
C6 Sm C1 59.42(15)
C31A Sm C1 121.8(3)
C8 Sm C1 83.68(14)
C30 Sm C1 126.8(3)
C4 Sm C29 132.0(2)
C5 Sm C29 165.5(2)
C3 Sm C29 118.8(3)
C27A Sm C29 36.5(3)
C6 Sm C29 144.4(3)
C31A Sm C29 49.5(3)
C8 Sm C29 111.2(2)
C30 Sm C29 30.1(3)
C1 Sm C29 156.2(3)
C4 Sm C30A 146.8(3)
C5 Sm C30A 149.3(3)
C3 Sm C30A 114.7(3)
C27A Sm C30A 49.5(3)
C6 Sm C30A 156.9(4)
C31A Sm C30A 30.0(3)
C8 Sm C30A 149.8(4)
C30 Sm C30A 16.3(2)
C1 Sm C30A 117.4(3)
C29 Sm C30A 42.2(3)
C4 Sm C31 158.8(3)
C5 Sm C31 144.64(19)
C3 Sm C31 126.1(3)
C27A Sm C31 43.6(3)
C6 Sm C31 141.9(3)
C31A Sm C31 17.1(3)
C8 Sm C31 160.54(19)
C30 Sm C31 30.0(3)
C1 Sm C31 114.82(18)
C29 Sm C31 49.4(2)
C30A Sm C31 15.1(3)
C4 Sm C28A 132.4(2)
C5 Sm C28A 161.2(2)
C3 Sm C28A 125.5(3)
C27A Sm C28A 30.6(3)
C6 Sm C28A 134.5(3)
C31A Sm C28A 50.2(3)
C8 Sm C28A 107.0(2)
C30 Sm C28A 39.1(3)
C1 Sm C28A 165.9(3)
C29 Sm C28A 10.2(3)
C30A Sm C28A 49.3(3)
C31 Sm C28A 53.8(3)
C4 Sm C29A 129.7(2)
C5 Sm C29A 159.1(2)
C3 Sm C29A 106.3(2)
C27A Sm C29A 49.9(3)
C6 Sm C29A 164.2(3)
C31A Sm C29A 49.7(3)
C8 Sm C29A 120.4(3)
C30 Sm C29A 13.6(3)
C1 Sm C29A 136.2(3)
C29 Sm C29A 20.0(2)
C30A Sm C29A 29.5(3)
C31 Sm C29A 41.9(3)
C28A Sm C29A 30.1(3)
C4 Sm C28 145.4(2)
C5 Sm C28 153.1(2)
C3 Sm C28 147.9(2)
C27A Sm C28 9.9(3)
C6 Sm C28 120.5(2)
C31A Sm C28 38.7(4)
C8 Sm C28 114.0(2)
C30 Sm C28 50.1(2)
C1 Sm C28 158.1(2)
C29 Sm C28 30.2(3)
C30A Sm C28 52.8(3)
C31 Sm C28 49.8(2)
C28A Sm C28 22.5(2)
C29A Sm C28 46.7(3)
C4 Sm C27 171.7(2)
C5 Sm C27 143.70(19)
C3 Sm C27 155.4(2)
C27A Sm C27 20.5(3)
C6 Sm C27 120.4(2)
C31A Sm C27 12.7(3)
C8 Sm C27 140.9(2)
C30 Sm C27 49.1(2)
C1 Sm C27 128.5(2)
C29 Sm C27 49.0(2)
C30A Sm C27 40.9(3)
C31 Sm C27 29.5(2)
C28A Sm C27 46.7(3)
C29A Sm C27 54.7(2)
C28 Sm C27 30.1(2)
C4 Sm C2 51.64(16)
C5 Sm C2 50.43(16)
C3 Sm C2 29.35(15)
C27A Sm C2 152.8(3)
C6 Sm C2 82.95(15)
C31A Sm C2 123.8(4)
C8 Sm C2 83.47(15)
C30 Sm C2 106.1(2)
C1 Sm C2 30.24(14)
C29 Sm C2 129.9(3)
C30A Sm C2 103.8(2)
C31 Sm C2 109.2(2)
C28A Sm C2 139.7(3)
C29A Sm C2 111.0(3)
C28 Sm C2 156.1(2)
C27 Sm C2 135.7(3)
C4 Sm C7 50.37(16)
C5 Sm C7 51.27(16)
C3 Sm C7 83.05(15)
C27A Sm C7 109.5(3)
C6 Sm C7 29.21(15)
C31A Sm C7 133.8(4)
C8 Sm C7 30.33(14)
C30 Sm C7 149.4(3)
C1 Sm C7 82.90(15)
C29 Sm C7 119.5(3)
C30A Sm C7 158.5(2)
C31 Sm C7 150.8(3)
C28A Sm C7 111.0(3)
C29A Sm C7 136.8(3)
C28 Sm C7 105.7(2)
C27 Sm C7 121.4(2)
C2 Sm C7 97.53(16)
C1 Si1 C9 110.4(2)
C1 Si1 C12 109.1(2)
C9 Si1 C12 106.6(2)
C1 Si1 C15 107.3(2)
C9 Si1 C15 115.2(3)
C12 Si1 C15 108.2(2)
C18 Si2 C24 113.8(4)
C18 Si2 C8 109.5(2)
C24 Si2 C8 110.6(3)
C18 Si2 C21 107.2(3)
C24 Si2 C21 108.7(4)
C8 Si2 C21 106.7(2)
C5 C1 C2 103.3(4)
C5 C1 Si1 127.8(4)
C2 C1 Si1 127.2(4)
C5 C1 Sm 63.7(2)
C2 C1 Sm 78.7(3)
Si1 C1 Sm 132.1(2)
C3 C2 C1 111.5(4)
C3 C2 Sm 69.5(3)
C1 C2 Sm 71.1(3)
C3 C2 H2 124.3
C1 C2 H2 124.3
Sm C2 H2 126.7
C2 C3 C4 108.2(4)
C2 C3 Sm 81.1(3)
C4 C3 Sm 64.8(2)
C2 C3 H3 125.9
C4 C3 H3 125.9
Sm C3 H3 119.6
C5 C4 C8 112.0(4)
C5 C4 C3 105.0(4)
C8 C4 C3 135.0(5)
C5 C4 Sm 73.4(3)
C8 C4 Sm 84.5(3)
C3 C4 Sm 82.4(3)
C4 C5 C1 111.9(4)
C4 C5 C6 105.7(4)
C1 C5 C6 134.4(5)
C4 C5 Sm 72.6(3)
C1 C5 Sm 84.3(3)
C6 C5 Sm 83.2(3)
C7 C6 C5 107.2(4)
C7 C6 Sm 80.4(3)
C5 C6 Sm 64.2(2)
C7 C6 H6 126.4
C5 C6 H6 126.4
Sm C6 H6 120.5
C6 C7 C8 112.4(4)
C6 C7 Sm 70.4(3)
C8 C7 Sm 70.5(3)
C6 C7 H7 123.8
C8 C7 H7 123.8
Sm C7 H7 127
C4 C8 C7 102.8(4)
C4 C8 Si2 126.0(4)
C7 C8 Si2 127.1(4)
C4 C8 Sm 63.4(3)
C7 C8 Sm 79.2(3)
Si2 C8 Sm 137.4(2)
C11 C9 C10 111.4(5)
C11 C9 Si1 114.3(4)
C10 C9 Si1 114.8(4)
C11 C9 H9 105
C10 C9 H9 105
Si1 C9 H9 105
C9 C10 H10A 109.5
C9 C10 H10B 109.5
H10A C10 H10B 109.5
C9 C10 H10C 109.5
H10A C10 H10C 109.5
H10B C10 H10C 109.5
C9 C11 H11A 109.5
C9 C11 H11B 109.5
H11A C11 H11B 109.5
C9 C11 H11C 109.5
H11A C11 H11C 109.5
H11B C11 H11C 109.5
C14 C12 C13 110.1(4)
C14 C12 Si1 112.8(3)
C13 C12 Si1 111.5(3)
C14 C12 H12 107.4
C13 C12 H12 107.4
Si1 C12 H12 107.4
C12 C13 H13A 109.5
C12 C13 H13B 109.5
H13A C13 H13B 109.5
C12 C13 H13C 109.5
H13A C13 H13C 109.5
H13B C13 H13C 109.5
C12 C14 H14A 109.5
C12 C14 H14B 109.5
H14A C14 H14B 109.5
C12 C14 H14C 109.5
H14A C14 H14C 109.5
H14B C14 H14C 109.5
C16 C15 C17 110.1(5)
C16 C15 Si1 115.0(4)
C17 C15 Si1 114.3(4)
C16 C15 H15 105.5
C17 C15 H15 105.5
Si1 C15 H15 105.5
C15 C16 H16A 109.5
C15 C16 H16B 109.5
H16A C16 H16B 109.5
C15 C16 H16C 109.5
H16A C16 H16C 109.5
H16B C16 H16C 109.5
C15 C17 H17A 109.5
C15 C17 H17B 109.5
H17A C17 H17B 109.5
C15 C17 H17C 109.5
H17A C17 H17C 109.5
H17B C17 H17C 109.5
C20 C18 C19 109.2(5)
C20 C18 Si2 115.8(4)
C19 C18 Si2 114.3(4)
C20 C18 H18 105.5
C19 C18 H18 105.5
Si2 C18 H18 105.5
C18 C19 H19A 109.5
C18 C19 H19B 109.5
H19A C19 H19B 109.5
C18 C19 H19C 109.5
H19A C19 H19C 109.5
H19B C19 H19C 109.5
C18 C20 H20A 109.5
C18 C20 H20B 109.5
H20A C20 H20B 109.5
C18 C20 H20C 109.5
H20A C20 H20C 109.5
H20B C20 H20C 109.5
C22 C21 C23 112.6(6)
C22 C21 Si2 111.8(4)
C23 C21 Si2 111.3(5)
C22 C21 H21 106.9
C23 C21 H21 106.9
Si2 C21 H21 106.9
C21 C22 H22A 109.5
C21 C22 H22B 109.5
H22A C22 H22B 109.5
C21 C22 H22C 109.5
H22A C22 H22C 109.5
H22B C22 H22C 109.5
C21 C23 H23A 109.5
C21 C23 H23B 109.5
H23A C23 H23B 109.5
C21 C23 H23C 109.5
H23A C23 H23C 109.5
H23B C23 H23C 109.5
C25 C24 C26 118.7(7)
C25 C24 Si2 128.3(6)
C26 C24 Si2 112.9(5)
C25 C24 H24 90.8
C26 C24 H24 90.8
Si2 C24 H24 90.8
C24 C25 H25A 109.5
C24 C25 H25B 109.5
H25A C25 H25B 109.5
C24 C25 H25C 109.5
H25A C25 H25C 109.5
H25B C25 H25C 109.5
C24 C26 H26A 109.5
C24 C26 H26B 109.5
H26A C26 H26B 109.5
C24 C26 H26C 109.5
H26A C26 H26C 109.5
H26B C26 H26C 109.5
C31 C27 C28 109.3(7)
C31 C27 C32 122.5(9)
C28 C27 C32 127.8(9)
C31 C27 Sm 74.0(4)
C28 C27 Sm 74.3(5)
C32 C27 Sm 124.0(6)
C29 C28 C27 105.6(7)
C29 C28 C33 132.0(10)
C27 C28 C33 122.2(9)
C29 C28 Sm 73.7(5)
C27 C28 Sm 75.6(5)
C33 C28 Sm 120.7(6)
C30 C29 C28 109.1(8)
C30 C29 C34 129.5(12)
C28 C29 C34 120.6(11)
C30 C29 Sm 73.9(5)
C28 C29 Sm 76.1(5)
C34 C29 Sm 124.8(6)
C29 C30 C31 108.2(8)
C29 C30 C35 124.1(13)
C31 C30 C35 127.4(12)
C29 C30 Sm 76.0(5)
C31 C30 Sm 76.6(5)
C35 C30 Sm 118.5(6)
C27 C31 C30 107.9(7)
C27 C31 C36 128.9(10)
C30 C31 C36 122.4(11)
C27 C31 Sm 76.5(4)
C30 C31 Sm 73.3(4)
C36 C31 Sm 124.4(6)
C31A C27A C28A 108.5(10)
C31A C27A C32A 128.8(15)
C28A C27A C32A 122.6(14)
C31A C27A Sm 75.0(7)
C28A C27A Sm 77.2(7)
C32A C27A Sm 117.4(11)
C29A C28A C27A 106.7(9)
C29A C28A C33A 123.0(12)
C27A C28A C33A 129.7(13)
C29A C28A Sm 75.2(6)
C27A C28A Sm 72.2(7)
C33A C28A Sm 124.7(9)
C30A C29A C28A 107.8(8)
C30A C29A C34A 122.8(14)
C28A C29A C34A 128.9(13)
C30A C29A Sm 74.7(6)
C28A C29A Sm 74.6(6)
C34A C29A Sm 122.7(8)
C29A C30A C31A 109.3(9)
C29A C30A C35A 125.4(16)
C31A C30A C35A 125.2(17)
C29A C30A Sm 75.8(6)
C31A C30A Sm 72.9(7)
C35A C30A Sm 120.8(11)
C30A C31A C27A 107.6(10)
C30A C31A C36A 129.4(17)
C27A C31A C36A 122.0(17)
C30A C31A Sm 77.1(7)
C27A C31A Sm 74.6(7)
C36A C31A Sm 123.1(11)
C27A C32A H32D 109.5
C27A C32A H32E 109.5
H32D C32A H32E 109.5
C27A C32A H32F 109.5
H32D C32A H32F 109.5
H32E C32A H32F 109.5
C28A C33A H33D 109.5
C28A C33A H33E 109.5
H33D C33A H33E 109.5
C28A C33A H33F 109.5
H33D C33A H33F 109.5
H33E C33A H33F 109.5
C29A C34A H34D 109.5
C29A C34A H34E 109.5
H34D C34A H34E 109.5
C29A C34A H34F 109.5
H34D C34A H34F 109.5
H34E C34A H34F 109.5
C30A C35A H35D 109.5
C30A C35A H35E 109.5
H35D C35A H35E 109.5
C30A C35A H35F 109.5
H35D C35A H35F 109.5
H35E C35A H35F 109.5
C31A C36A H36D 109.5
C31A C36A H36E 109.5
H36D C36A H36E 109.5
C31A C36A H36F 109.5
H36D C36A H36F 109.5
H36E C36A H36F 109.5

loop_
_geom_bond_atom_site_label_1
_geom_bond_atom_site_label_2
_geom_bond_distance
Sm C4 2.414(4)
Sm C5 2.424(4)
Sm C3 2.644(5)
Sm C27A 2.672(13)
Sm C6 2.674(5)
Sm C31A 2.677(13)
Sm C8 2.686(5)
Sm C30 2.690(8)
Sm C1 2.690(4)
Sm C29 2.716(9)
Sm C30A 2.731(11)
Sm C31 2.732(7)
Sm C28A 2.737(11)
Sm C29A 2.745(10)
Sm C28 2.747(9)
Sm C27 2.764(8)
Sm C2 2.788(5)
Sm C7 2.799(5)
Si1 C1 1.859(5)
Si1 C9 1.877(5)
Si1 C12 1.893(5)
Si1 C15 1.905(6)
Si2 C18 1.858(6)
Si2 C24 1.873(7)
Si2 C8 1.879(5)
Si2 C21 1.899(6)
C1 C5 1.431(7)
C1 C2 1.432(7)
C2 C3 1.383(7)
C2 H2 0.95
C3 C4 1.444(7)
C3 H3 0.95
C4 C5 1.417(7)
C4 C8 1.434(7)
C5 C6 1.454(7)
C6 C7 1.385(7)
C6 H6 0.95
C7 C8 1.439(7)
C7 H7 0.95
C9 C11 1.534(8)
C9 C10 1.535(8)
C9 H9 1
C10 H10A 0.98
C10 H10B 0.98
C10 H10C 0.98
C11 H11A 0.98
C11 H11B 0.98
C11 H11C 0.98
C12 C14 1.524(7)
C12 C13 1.531(7)
C12 H12 1
C13 H13A 0.98
C13 H13B 0.98
C13 H13C 0.98
C14 H14A 0.98
C14 H14B 0.98
C14 H14C 0.98
C15 C16 1.507(8)
C15 C17 1.517(8)
C15 H15 1
C16 H16A 0.98
C16 H16B 0.98
C16 H16C 0.98
C17 H17A 0.98
C17 H17B 0.98
C17 H17C 0.98
C18 C20 1.521(8)
C18 C19 1.535(8)
C18 H18 1
C19 H19A 0.98
C19 H19B 0.98
C19 H19C 0.98
C20 H20A 0.98
C20 H20B 0.98
C20 H20C 0.98
C21 C22 1.525(9)
C21 C23 1.536(9)
C21 H21 1
C22 H22A 0.98
C22 H22B 0.98
C22 H22C 0.98
C23 H23A 0.98
C23 H23B 0.98
C23 H23C 0.98
C24 C25 1.299(9)
C24 C26 1.532(9)
C24 H24 1
C25 H25A 0.98
C25 H25B 0.98
C25 H25C 0.98
C26 H26A 0.98
C26 H26B 0.98
C26 H26C 0.98
C27 C31 1.399(12)
C27 C28 1.430(11)
C27 C32 1.520(11)
C28 C29 1.424(12)
C28 C33 1.499(11)
C29 C30 1.404(13)
C29 C34 1.489(12)
C30 C31 1.406(12)
C30 C35 1.494(12)
C31 C36 1.504(12)
C32 H32A 0.98
C32 H32B 0.98
C32 H32C 0.98
C33 H33A 0.98
C33 H33B 0.98
C33 H33C 0.98
C34 H34A 0.98
C34 H34B 0.98
C34 H34C 0.98
C35 H35A 0.98
C35 H35B 0.98
C35 H35C 0.98
C36 H36A 0.98
C36 H36B 0.98
C36 H36C 0.98
C27A C31A 1.401(16)
C27A C28A 1.428(14)
C27A C32A 1.522(16)
C28A C29A 1.424(14)
C28A C33A 1.512(15)
C29A C30A 1.395(14)
C29A C34A 1.494(14)
C30A C31A 1.401(15)
C30A C35A 1.494(16)
C31A C36A 1.487(16)
C32A H32D 0.98
C32A H32E 0.98
C32A H32F 0.98
C33A H33D 0.98
C33A H33E 0.98
C33A H33F 0.98
C34A H34D 0.98
C34A H34E 0.98
C34A H34F 0.98
C35A H35D 0.98
C35A H35E 0.98
C35A H35F 0.98
C36A H36D 0.98
C36A H36E 0.98
C36A H36F 0.98
